data_2108010
loop_
_publ_author_name
'Xu, Huifang'
'Jin, Shiyun'
'Noll, Bruce C.'

_publ_section_title
;
 Incommensurate density modulation in a Na-rich plagioclase feldspar:
 <i>Z</i>-contrast imaging and single-crystal X-ray diffraction study
;
_journal_coeditor_code DK5048
_journal_issue 6
_journal_name_full 'Acta Crystallographica Section B'
_journal_page_first 904
_journal_page_last 915
_journal_paper_doi 10.1107/S205252061601578X
_journal_volume 72
_journal_year 2016
_chemical_compound_source 'Chengde, Hebei, China'
_chemical_formula_analytical An44Ab52Or4
_chemical_formula_sum 'Al1.44 Ca0.49 Na0.51 O8 Si2.56'
_chemical_formula_weight 270.1
_chemical_name_common andesine
_space_group_IT_number ?
_space_group_ssg_name X-1(\a\b\g)0
_symmetry_cell_setting triclinic
_symmetry_space_group_name_Hall ?
_symmetry_space_group_name_H-M ?
_cell_angle_alpha 93.5777(8)
_cell_angle_beta 116.3090(7)
_cell_angle_gamma 89.593(3)
_cell_formula_units_Z 8
_cell_length_a 8.1661(3)
_cell_length_b 12.8545(2)
_cell_length_c 14.2350(4)
_cell_measurement_temperature 100
_cell_modulation_dimension 1
_cell_volume 1336.52(7)
_diffrn_ambient_temperature 100
_diffrn_detector 'PHOTON II'
_diffrn_measured_fraction_theta_full 0.99
_diffrn_measured_fraction_theta_max 0.99
_diffrn_measurement_device 'four-circle diffractometer'
_diffrn_measurement_device_type 'Bruker CCD'
_diffrn_radiation_monochromator graphite
_diffrn_radiation_probe x-ray
_diffrn_radiation_source 'X-ray tube'
_diffrn_radiation_type 'Mo K\a'
_diffrn_radiation_wavelength 0.71073
_diffrn_reflns_av_R_equivalents 0.0814
_diffrn_reflns_av_unetI/netI 0.0065
_diffrn_reflns_limit_h_max 11
_diffrn_reflns_limit_h_min -11
_diffrn_reflns_limit_index_m_1_max 2
_diffrn_reflns_limit_index_m_1_min -2
_diffrn_reflns_limit_k_max 17
_diffrn_reflns_limit_k_min -17
_diffrn_reflns_limit_l_max 20
_diffrn_reflns_limit_l_min -20
_diffrn_reflns_number 146201
_diffrn_reflns_theta_full 29.62
_diffrn_reflns_theta_max 29.62
_diffrn_reflns_theta_min 2.13
_diffrn_source 'Mo Incoatec IuS 3.0 microfocus tube'
_exptl_absorpt_coefficient_mu 1.242
_exptl_absorpt_correction_type none
_exptl_crystal_colour colorless
_exptl_crystal_density_diffrn 2.6848
_exptl_crystal_description block
_exptl_crystal_F_000 1071
_exptl_crystal_size_max 0.079
_exptl_crystal_size_mid 0.064
_exptl_crystal_size_min 0.053
_refine_ls_extinction_coef 3500(700)
_refine_ls_extinction_method 'B-C type 1 Gaussian isotropic (Becker & Coppens, 1974)'
_refine_ls_goodness_of_fit_gt 2.05
_refine_ls_goodness_of_fit_ref 1.84
_refine_ls_number_constraints 250
_refine_ls_number_parameters 642
_refine_ls_number_reflns 9366
_refine_ls_number_restraints 0
_refine_ls_R_factor_all 0.0370
_refine_ls_R_factor_gt 0.0290
_refine_ls_shift/su_max 0.0493
_refine_ls_shift/su_mean 0.0014
_refine_ls_structure_factor_coef Fsqd
_refine_ls_weighting_details w=1/(\s^2^(I)+0.0016I^2^)
_refine_ls_weighting_scheme sigma
_refine_ls_wR_factor_gt 0.1071
_refine_ls_wR_factor_ref 0.1107
_reflns_number_gt 7205
_reflns_number_total 9366
_reflns_threshold_expression I>3\s(I)
_cod_data_source_file dk5048sup1.cif
_cod_data_source_block I
_cod_depositor_comments
;
The following automatic conversions were performed:

'_diffrn_radiation_probe' value 'X-ray' changed to 'x-ray' according
to
/usr/data/users/saulius/crontab/automatic-downloads/rss-feeds/IUCr/lib/dictionaries/cif_core.dic
dictionary named 'cif_core.dic' version 2.4.2 from 2011-04-26.

Automatic conversion script
Id: cif_fix_values 4268 2015-11-12 08:31:59Z antanas 
;
_cod_original_formula_sum 'Ca0.49 Na0.51 Si2.56 Al1.44 O8'
_cod_database_code 2108010

loop_
_space_group_symop_id
_space_group_symop_operation_xyz
1 x,y,z
2 x+0.5,y+0.5,z
3 x,y,z+0.5
4 x+0.5,y+0.5,z+0.5
5 -x,-y,-z
6 -x+0.5,-y+0.5,-z
7 -x,-y,-z+0.5
8 -x+0.5,-y+0.5,-z+0.5

loop_
_space_group_symop_ssg_id
_space_group_symop_ssg_operation_algebraic
1 x1,x2,x3,x4
2 -x1,-x2,-x3,-x4
3 x1+1/2,x2+1/2,x3,x4+1/2
4 -x1+1/2,-x2+1/2,-x3,-x4+1/2
5 x1,x2,x3+1/2,x4+1/2
6 -x1,-x2,-x3+1/2,-x4+1/2
7 x1+1/2,x2+1/2,x3+1/2,x4
8 -x1+1/2,-x2+1/2,-x3+1/2,-x4

loop_
_atom_site_label
_atom_site_type_symbol
_atom_site_fract_x
_atom_site_fract_y
_atom_site_fract_z
_atom_site_adp_type
_atom_site_U_iso_or_equiv
_atom_site_site_symmetry_multiplicity
_atom_site_occupancy
_atom_site_calc_flag
M1na Na 0.26775(13) -0.01365(17) 0.07936(18) Uani 0.0202(4) 8 0.510(4) d
M1ca Ca 0.26775(13) -0.01365(17) 0.07936(18) Uani 0.0202(4) 8 0.154(6) d
M2ca Ca 0.26963(19) 0.02545(17) 0.05004(14) Uani 0.0233(5) 8 0.336(7) d
T1osi Si 0.49368(3) 0.335066(19) -0.10656(2) Uani 0.00664(9) 8 0.3575 d
T1msi Si 0.50306(3) 0.318113(18) 0.116245(18) Uani 0.00665(9) 8 0.7438 d
T2osi Si 0.68597(3) 0.109332(18) 0.15800(2) Uani 0.00649(10) 8 0.7467 d
T2msi Si 0.18102(3) 0.379800(18) 0.178557(18) Uani 0.00642(10) 8 0.712 d
T1oal Al 0.49368(3) 0.335066(19) -0.10656(2) Uani 0.00664(9) 8 0.6425 d
T1mal Al 0.50306(3) 0.318113(18) 0.116245(18) Uani 0.00665(9) 8 0.2562 d
T2oal Al 0.68597(3) 0.109332(18) 0.15800(2) Uani 0.00649(10) 8 0.2533 d
T2mal Al 0.18102(3) 0.379800(18) 0.178557(18) Uani 0.00642(10) 8 0.288 d
Oa1 O 0.49699(10) 0.37113(5) 0.01169(5) Uani 0.0142(2) 8 1 d
Oa2 O 0.58167(9) -0.00654(5) 0.13895(5) Uani 0.0095(2) 8 1 d
Obo O 0.81207(9) 0.10585(5) 0.09456(6) Uani 0.0130(2) 8 1 d
Obm O 0.31727(10) 0.35300(6) 0.12377(6) Uani 0.0176(3) 8 1 d
Oco O 0.48737(10) 0.20658(5) -0.13874(5) Uani 0.0129(2) 8 1 d
Ocm O 0.51582(9) 0.18991(5) 0.10842(5) Uani 0.0136(2) 8 1 d
Odo O 0.29948(9) 0.39226(5) 0.30739(5) Uani 0.0120(2) 8 1 d
Odm O 0.68923(10) 0.36738(5) 0.21617(5) Uani 0.0141(2) 8 1 d

loop_
_atom_site_aniso_label
_atom_site_aniso_type_symbol
_atom_site_aniso_U_11
_atom_site_aniso_U_22
_atom_site_aniso_U_33
_atom_site_aniso_U_12
_atom_site_aniso_U_13
_atom_site_aniso_U_23
M1na Na 0.0067(3) 0.0328(6) 0.0158(6) -0.0014(3) 0.0025(3) -0.0160(4)
M1ca Ca 0.0067(3) 0.0328(6) 0.0158(6) -0.0014(3) 0.0025(3) -0.0160(4)
M2ca Ca 0.0125(5) 0.0331(12) 0.0168(7) 0.0053(5) 0.0014(4) -0.0106(7)
T1osi Si 0.00689(13) 0.00851(13) 0.00426(13) -0.00095(9) 0.00212(10) 0.00110(9)
T1msi Si 0.00713(13) 0.00836(12) 0.00405(13) 0.00284(8) 0.00214(9) 0.00042(8)
T2osi Si 0.00643(13) 0.00551(12) 0.00658(13) 0.00046(9) 0.00208(10) 0.00001(9)
T2msi Si 0.00649(13) 0.00629(12) 0.00591(14) 0.00097(8) 0.00214(10) 0.00120(9)
T1oal Al 0.00689(13) 0.00851(13) 0.00426(13) -0.00095(9) 0.00212(10) 0.00110(9)
T1mal Al 0.00713(13) 0.00836(12) 0.00405(13) 0.00284(8) 0.00214(9) 0.00042(8)
T2oal Al 0.00643(13) 0.00551(12) 0.00658(13) 0.00046(9) 0.00208(10) 0.00001(9)
T2mal Al 0.00649(13) 0.00629(12) 0.00591(14) 0.00097(8) 0.00214(10) 0.00120(9)
Oa1 O 0.0205(3) 0.0166(3) 0.0078(3) 0.0023(2) 0.0081(3) 0.0030(2)
Oa2 O 0.0104(3) 0.0089(3) 0.0086(3) 0.0007(2) 0.0035(2) 0.0019(2)
Obo O 0.0127(3) 0.0123(3) 0.0160(3) -0.0010(2) 0.0082(3) -0.0001(2)
Obm O 0.0143(3) 0.0178(3) 0.0243(4) 0.0010(3) 0.0121(3) -0.0021(3)
Oco O 0.0124(3) 0.0149(3) 0.0109(3) -0.0011(2) 0.0046(2) 0.0013(2)
Ocm O 0.0125(3) 0.0144(3) 0.0103(3) 0.0044(2) 0.0022(2) -0.0022(2)
Odo O 0.0127(3) 0.0119(3) 0.0073(3) -0.0001(2) 0.0005(2) 0.0017(2)
Odm O 0.0124(3) 0.0128(3) 0.0102(3) 0.0013(2) -0.0009(3) -0.0012(2)

loop_
_atom_site_displace_Fourier_atom_site_label
_atom_site_displace_Fourier_axis
_atom_site_displace_Fourier_wave_vector_seq_id
_atom_site_displace_Fourier_param_cos
_atom_site_displace_Fourier_param_sin
M1na x 1 -0.00274(11) 0.0002(2)
M1na y 1 0.0021(3) -0.0280(3)
M1na z 1 -0.00299(17) 0.0118(3)
M1na x 2 -0.00123(14) -0.00159(11)
M1na y 2 -0.0085(2) 0.0025(2)
M1na z 2 0.0043(2) -0.00134(15)
M1ca x 1 -0.00274(11) 0.0002(2)
M1ca y 1 0.0021(3) -0.0280(3)
M1ca z 1 -0.00299(17) 0.0118(3)
M1ca x 2 -0.00123(14) -0.00159(11)
M1ca y 2 -0.0085(2) 0.0025(2)
M1ca z 2 0.0043(2) -0.00134(15)
M2ca x 1 -0.00524(9) 0.0005(3)
M2ca y 1 -0.00216(9) -0.0097(3)
M2ca z 1 0.00149(8) 0.0015(2)
M2ca x 2 0.0026(2) 0.00018(14)
M2ca y 2 0.0057(2) -0.00203(10)
M2ca z 2 -0.00158(15) -0.00006(8)
T1osi x 1 -0.00217(3) -0.00640(3)
T1osi y 1 0.001394(18) 0.01001(2)
T1osi z 1 0.002472(17) 0.001475(17)
T1osi x 2 0.00025(3) -0.00125(3)
T1osi y 2 0.001271(18) 0.000092(18)
T1osi z 2 -0.000200(18) -0.000872(18)
T1msi x 1 -0.00168(3) 0.00691(3)
T1msi y 1 -0.000330(18) 0.00944(2)
T1msi z 1 0.002440(17) -0.001120(17)
T1msi x 2 0.00004(3) -0.00045(3)
T1msi y 2 0.000067(17) -0.000576(17)
T1msi z 2 -0.000377(17) -0.000243(17)
T2osi x 1 -0.00408(3) 0.00218(3)
T2osi y 1 -0.002242(17) 0.006038(18)
T2osi z 1 0.000516(16) -0.001917(17)
T2osi x 2 -0.00043(3) -0.00064(3)
T2osi y 2 -0.000113(16) -0.000089(16)
T2osi z 2 0.000279(17) -0.001084(17)
T2msi x 1 -0.00130(3) 0.00512(3)
T2msi y 1 0.001954(17) -0.007384(19)
T2msi z 1 0.001749(17) -0.000112(17)
T2msi x 2 -0.00085(3) -0.00103(3)
T2msi y 2 -0.000783(17) 0.000017(16)
T2msi z 2 -0.000082(17) -0.000014(17)
T1oal x 1 -0.00217(3) -0.00640(3)
T1oal y 1 0.001394(18) 0.01001(2)
T1oal z 1 0.002472(17) 0.001475(17)
T1oal x 2 0.00025(3) -0.00125(3)
T1oal y 2 0.001271(18) 0.000092(18)
T1oal z 2 -0.000200(18) -0.000872(18)
T1mal x 1 -0.00168(3) 0.00691(3)
T1mal y 1 -0.000330(18) 0.00944(2)
T1mal z 1 0.002440(17) -0.001120(17)
T1mal x 2 0.00004(3) -0.00045(3)
T1mal y 2 0.000067(17) -0.000576(17)
T1mal z 2 -0.000377(17) -0.000243(17)
T2oal x 1 -0.00408(3) 0.00218(3)
T2oal y 1 -0.002242(17) 0.006038(18)
T2oal z 1 0.000516(16) -0.001917(17)
T2oal x 2 -0.00043(3) -0.00064(3)
T2oal y 2 -0.000113(16) -0.000089(16)
T2oal z 2 0.000279(17) -0.001084(17)
T2mal x 1 -0.00130(3) 0.00512(3)
T2mal y 1 0.001954(17) -0.007384(19)
T2mal z 1 0.001749(17) -0.000112(17)
T2mal x 2 -0.00085(3) -0.00103(3)
T2mal y 2 -0.000783(17) 0.000017(16)
T2mal z 2 -0.000082(17) -0.000014(17)
Oa1 x 1 -0.00716(9) -0.00273(9)
Oa1 y 1 -0.00095(5) 0.01459(5)
Oa1 z 1 -0.00102(4) 0.00202(5)
Oa1 x 2 0.00256(9) -0.00190(8)
Oa1 y 2 0.00108(5) -0.00125(5)
Oa1 z 2 -0.00032(4) -0.00016(4)
Oa2 x 1 -0.00318(7) -0.00497(8)
Oa2 y 1 0.00080(4) 0.00835(5)
Oa2 z 1 0.00035(4) -0.00020(4)
Oa2 x 2 -0.00241(8) -0.00042(8)
Oa2 y 2 -0.00043(4) 0.00013(4)
Oa2 z 2 -0.00042(4) -0.00157(4)
Obo x 1 -0.00678(8) 0.00451(8)
Obo y 1 -0.00115(5) -0.00629(5)
Obo z 1 0.00252(5) -0.00013(5)
Obo x 2 0.00127(8) -0.00235(8)
Obo y 2 -0.00170(4) 0.00111(4)
Obo z 2 0.00034(5) -0.00216(5)
Obm x 1 -0.00078(9) 0.01136(9)
Obm y 1 -0.00102(5) -0.00108(5)
Obm z 1 0.00760(6) 0.00413(5)
Obm x 2 -0.00087(8) 0.00354(9)
Obm y 2 0.00094(4) -0.00157(5)
Obm z 2 -0.00184(5) 0.00231(5)
Oco x 1 0.00225(8) -0.01181(8)
Oco y 1 0.00521(5) 0.01014(5)
Oco z 1 0.00305(5) 0.00181(5)
Oco x 2 0.00138(8) -0.00120(8)
Oco y 2 0.00244(5) -0.00023(4)
Oco z 2 0.00045(4) -0.00132(5)
Ocm x 1 0.00017(8) 0.01324(9)
Ocm y 1 -0.00338(5) 0.01268(5)
Ocm z 1 0.00193(5) -0.00580(5)
Ocm x 2 -0.00230(8) -0.00101(8)
Ocm y 2 -0.00033(5) 0.00033(5)
Ocm z 2 -0.00100(5) -0.00008(5)
Odo x 1 -0.00669(8) 0.00541(8)
Odo y 1 0.00131(5) -0.01039(5)
Odo z 1 -0.00161(4) -0.00015(4)
Odo x 2 -0.00035(8) -0.00339(8)
Odo y 2 -0.00007(4) 0.00065(4)
Odo z 2 0.00120(4) 0.00028(4)
Odm x 1 0.00614(8) 0.00123(8)
Odm y 1 0.00116(5) 0.00902(5)
Odm z 1 0.00213(5) -0.00125(4)
Odm x 2 -0.00061(8) -0.00046(8)
Odm y 2 -0.00051(4) -0.00098(4)
Odm z 2 0.00001(4) -0.00169(4)

loop_
_atom_site_Fourier_wave_vector_seq_id
_jana_atom_site_fourier_wave_vector_q1_coeff
1 1
2 2

loop_
_atom_site_occ_Fourier_atom_site_label
_atom_site_occ_Fourier_wave_vector_seq_id
_atom_site_occ_Fourier_param_cos
_atom_site_occ_Fourier_param_sin
M1na 1 -0.037(2) 0.043(2)
M1na 2 -0.067(2) 0.0593(17)
M1ca 1 -0.079(4) 0.057(9)
M1ca 2 -0.073(6) -0.020(4)
M2ca 1 0.122(5) -0.093(9)
M2ca 2 0.143(6) -0.022(4)
T1osi 1 0.3803 -0.0291
T1osi 2 0.0806 -0.043
T1msi 1 -0.2648 0.2302
T1msi 2 -0.0161 0.1019
T2osi 1 0.2552 -0.0342
T2osi 2 -0.057 0.0149
T2msi 1 0.3336 0.0639
T2msi 2 -0.1047 -0.0383
T1oal 1 -0.3803 0.0291
T1oal 2 -0.0806 0.043
T1mal 1 0.2648 -0.2302
T1mal 2 0.0161 -0.1019
T2oal 1 -0.2552 0.0342
T2oal 2 0.057 -0.0149
T2mal 1 -0.3336 -0.0639
T2mal 2 0.1047 0.0383

loop_
_atom_site_U_Fourier_atom_site_label
_atom_site_U_Fourier_tens_elem
_atom_site_U_Fourier_wave_vector_seq_id
_atom_site_U_Fourier_param_cos
_atom_site_U_Fourier_param_sin
M1na U11 1 -0.0007(3) -0.0016(4)
M1na U22 1 -0.0087(13) -0.0143(10)
M1na U33 1 -0.0047(7) -0.0091(9)
M1na U12 1 0.0016(4) -0.0059(5)
M1na U13 1 -0.0014(3) 0.0027(4)
M1na U23 1 0.0068(8) 0.0096(6)
M1na U11 2 0.0001(4) 0.0000(3)
M1na U22 2 0.0022(9) 0.0147(12)
M1na U33 2 -0.0038(7) 0.0047(6)
M1na U12 2 -0.0059(4) -0.0026(4)
M1na U13 2 0.0027(3) 0.0009(3)
M1na U23 2 0.0030(6) -0.0082(7)
M1ca U11 1 -0.0007(3) -0.0016(4)
M1ca U22 1 -0.0087(13) -0.0143(10)
M1ca U33 1 -0.0047(7) -0.0091(9)
M1ca U12 1 0.0016(4) -0.0059(5)
M1ca U13 1 -0.0014(3) 0.0027(4)
M1ca U23 1 0.0068(8) 0.0096(6)
M1ca U11 2 0.0001(4) 0.0000(3)
M1ca U22 2 0.0022(9) 0.0147(12)
M1ca U33 2 -0.0038(7) 0.0047(6)
M1ca U12 2 -0.0059(4) -0.0026(4)
M1ca U13 2 0.0027(3) 0.0009(3)
M1ca U23 2 0.0030(6) -0.0082(7)
M2ca U11 1 0.0001(3) 0.0084(7)
M2ca U22 1 -0.0018(5) 0.0388(18)
M2ca U33 1 -0.0020(4) 0.0143(10)
M2ca U12 1 -0.0004(2) 0.0063(7)
M2ca U13 1 0.0009(2) 0.0009(6)
M2ca U23 1 0.0028(3) -0.0159(11)
M2ca U11 2 -0.0077(5) 0.0001(4)
M2ca U22 2 -0.0199(11) -0.0019(5)
M2ca U33 2 -0.0084(6) -0.0027(4)
M2ca U12 2 -0.0006(5) 0.0003(3)
M2ca U13 2 -0.0021(4) 0.0006(3)
M2ca U23 2 0.0066(7) 0.0027(3)
T1osi U11 1 0.00020(10) 0.00014(10)
T1osi U22 1 0.00053(11) -0.00046(11)
T1osi U33 1 -0.00081(9) 0.00033(10)
T1osi U12 1 -0.00094(8) 0.00051(8)
T1osi U13 1 0.00004(8) 0.00024(8)
T1osi U23 1 -0.00057(8) -0.00006(8)
T1osi U11 2 -0.00004(12) -0.00021(12)
T1osi U22 2 0.00329(11) -0.00027(11)
T1osi U33 2 0.00059(11) 0.00019(11)
T1osi U12 2 -0.00069(9) 0.00011(9)
T1osi U13 2 -0.00010(9) -0.00004(9)
T1osi U23 2 0.00071(9) 0.00030(9)
T1msi U11 1 0.00007(10) 0.00026(10)
T1msi U22 1 -0.00086(10) 0.00173(10)
T1msi U33 1 0.00014(9) 0.00035(9)
T1msi U12 1 -0.00056(8) 0.00027(8)
T1msi U13 1 0.00028(8) 0.00034(8)
T1msi U23 1 -0.00015(8) 0.00015(8)
T1msi U11 2 0.00028(11) -0.00023(12)
T1msi U22 2 0.00313(10) -0.00101(10)
T1msi U33 2 0.00013(10) -0.00046(10)
T1msi U12 2 0.00102(8) -0.00041(9)
T1msi U13 2 -0.00020(9) -0.00003(9)
T1msi U23 2 -0.00055(8) 0.00009(8)
T2osi U11 1 0.00019(10) -0.00068(9)
T2osi U22 1 -0.00024(10) 0.00016(10)
T2osi U33 1 0.00135(9) -0.00023(9)
T2osi U12 1 0.00001(8) -0.00050(7)
T2osi U13 1 0.00020(8) 0.00005(8)
T2osi U23 1 -0.00084(8) -0.00034(7)
T2osi U11 2 0.00009(11) 0.00002(11)
T2osi U22 2 0.00142(10) -0.00008(10)
T2osi U33 2 0.00072(11) 0.00011(10)
T2osi U12 2 -0.00005(8) 0.00026(8)
T2osi U13 2 0.00021(9) 0.00043(9)
T2osi U23 2 -0.00079(8) 0.00025(8)
T2msi U11 1 0.00030(9) 0.00055(10)
T2msi U22 1 -0.00077(10) -0.00024(10)
T2msi U33 1 -0.00006(9) 0.00057(9)
T2msi U12 1 0.00061(8) 0.00037(8)
T2msi U13 1 0.00005(8) 0.00045(8)
T2msi U23 1 -0.00023(8) 0.00031(7)
T2msi U11 2 -0.00018(11) -0.00016(11)
T2msi U22 2 0.00188(10) -0.00031(10)
T2msi U33 2 0.00009(10) -0.00035(10)
T2msi U12 2 -0.00004(8) 0.00010(8)
T2msi U13 2 -0.00019(9) 0.00014(9)
T2msi U23 2 0.00024(8) -0.00040(8)
T1oal U11 1 0.00020(10) 0.00014(10)
T1oal U22 1 0.00053(11) -0.00046(11)
T1oal U33 1 -0.00081(9) 0.00033(10)
T1oal U12 1 -0.00094(8) 0.00051(8)
T1oal U13 1 0.00004(8) 0.00024(8)
T1oal U23 1 -0.00057(8) -0.00006(8)
T1oal U11 2 -0.00004(12) -0.00021(12)
T1oal U22 2 0.00329(11) -0.00027(11)
T1oal U33 2 0.00059(11) 0.00019(11)
T1oal U12 2 -0.00069(9) 0.00011(9)
T1oal U13 2 -0.00010(9) -0.00004(9)
T1oal U23 2 0.00071(9) 0.00030(9)
T1mal U11 1 0.00007(10) 0.00026(10)
T1mal U22 1 -0.00086(10) 0.00173(10)
T1mal U33 1 0.00014(9) 0.00035(9)
T1mal U12 1 -0.00056(8) 0.00027(8)
T1mal U13 1 0.00028(8) 0.00034(8)
T1mal U23 1 -0.00015(8) 0.00015(8)
T1mal U11 2 0.00028(11) -0.00023(12)
T1mal U22 2 0.00313(10) -0.00101(10)
T1mal U33 2 0.00013(10) -0.00046(10)
T1mal U12 2 0.00102(8) -0.00041(9)
T1mal U13 2 -0.00020(9) -0.00003(9)
T1mal U23 2 -0.00055(8) 0.00009(8)
T2oal U11 1 0.00019(10) -0.00068(9)
T2oal U22 1 -0.00024(10) 0.00016(10)
T2oal U33 1 0.00135(9) -0.00023(9)
T2oal U12 1 0.00001(8) -0.00050(7)
T2oal U13 1 0.00020(8) 0.00005(8)
T2oal U23 1 -0.00084(8) -0.00034(7)
T2oal U11 2 0.00009(11) 0.00002(11)
T2oal U22 2 0.00142(10) -0.00008(10)
T2oal U33 2 0.00072(11) 0.00011(10)
T2oal U12 2 -0.00005(8) 0.00026(8)
T2oal U13 2 0.00021(9) 0.00043(9)
T2oal U23 2 -0.00079(8) 0.00025(8)
T2mal U11 1 0.00030(9) 0.00055(10)
T2mal U22 1 -0.00077(10) -0.00024(10)
T2mal U33 1 -0.00006(9) 0.00057(9)
T2mal U12 1 0.00061(8) 0.00037(8)
T2mal U13 1 0.00005(8) 0.00045(8)
T2mal U23 1 -0.00023(8) 0.00031(7)
T2mal U11 2 -0.00018(11) -0.00016(11)
T2mal U22 2 0.00188(10) -0.00031(10)
T2mal U33 2 0.00009(10) -0.00035(10)
T2mal U12 2 -0.00004(8) 0.00010(8)
T2mal U13 2 -0.00019(9) 0.00014(9)
T2mal U23 2 0.00024(8) -0.00040(8)
Oa1 U11 1 -0.0027(3) 0.0065(3)
Oa1 U22 1 -0.0043(3) 0.0032(3)
Oa1 U33 1 0.0000(3) 0.0009(3)
Oa1 U12 1 -0.0034(3) 0.0002(3)
Oa1 U13 1 -0.0006(2) 0.0019(2)
Oa1 U23 1 -0.0016(2) 0.0005(2)
Oa1 U11 2 0.0002(4) -0.0005(4)
Oa1 U22 2 0.0074(3) -0.0018(3)
Oa1 U33 2 -0.0002(3) 0.0001(3)
Oa1 U12 2 0.0014(3) -0.0009(3)
Oa1 U13 2 -0.0004(3) 0.0001(3)
Oa1 U23 2 0.0016(2) -0.0009(2)
Oa2 U11 1 0.0000(3) -0.0018(3)
Oa2 U22 1 -0.0001(3) 0.0010(3)
Oa2 U33 1 0.0001(3) -0.0002(2)
Oa2 U12 1 -0.0022(2) -0.0009(2)
Oa2 U13 1 0.0002(2) -0.0004(2)
Oa2 U23 1 -0.0020(2) -0.0002(2)
Oa2 U11 2 0.0001(3) -0.0008(3)
Oa2 U22 2 0.0025(3) 0.0008(3)
Oa2 U33 2 0.0006(3) -0.0003(3)
Oa2 U12 2 0.0002(2) 0.0003(2)
Oa2 U13 2 0.0005(2) -0.0004(2)
Oa2 U23 2 0.0001(2) 0.0002(2)
Obo U11 1 0.0001(3) 0.0000(3)
Obo U22 1 -0.0003(3) 0.0003(3)
Obo U33 1 0.0029(3) 0.0001(3)
Obo U12 1 0.0024(2) 0.0001(2)
Obo U13 1 0.0017(2) 0.0006(2)
Obo U23 1 0.0008(2) 0.0003(2)
Obo U11 2 -0.0011(3) 0.0016(3)
Obo U22 2 0.0020(3) 0.0001(3)
Obo U33 2 0.0005(3) 0.0020(3)
Obo U12 2 -0.0011(2) 0.0000(2)
Obo U13 2 -0.0002(3) 0.0021(3)
Obo U23 2 -0.0008(2) -0.0004(2)
Obm U11 1 0.0029(3) 0.0018(3)
Obm U22 1 -0.0023(3) 0.0026(3)
Obm U33 1 -0.0004(4) 0.0074(3)
Obm U12 1 -0.0007(2) 0.0025(3)
Obm U13 1 0.0023(3) 0.0050(3)
Obm U23 1 0.0006(3) 0.0016(3)
Obm U11 2 0.0003(4) -0.0002(3)
Obm U22 2 -0.0007(3) -0.0028(3)
Obm U33 2 0.0029(4) -0.0026(4)
Obm U12 2 -0.0004(3) 0.0009(3)
Obm U13 2 0.0013(3) -0.0009(3)
Obm U23 2 -0.0016(3) 0.0027(3)
Oco U11 1 0.0019(3) 0.0008(3)
Oco U22 1 0.0020(3) -0.0021(3)
Oco U33 1 0.0003(3) -0.0003(3)
Oco U12 1 0.0005(2) 0.0018(2)
Oco U13 1 0.0018(2) -0.0006(2)
Oco U23 1 -0.0002(2) 0.0001(2)
Oco U11 2 0.0008(3) 0.0003(3)
Oco U22 2 0.0027(3) 0.0009(3)
Oco U33 2 -0.0001(3) 0.0005(3)
Oco U12 2 -0.0014(2) 0.0010(2)
Oco U13 2 -0.0004(3) -0.0005(3)
Oco U23 2 -0.0002(2) 0.0018(2)
Ocm U11 1 -0.0030(3) 0.0010(3)
Ocm U22 1 0.0022(3) -0.0001(3)
Ocm U33 1 -0.0007(3) 0.0008(3)
Ocm U12 1 0.0006(2) 0.0001(2)
Ocm U13 1 -0.0003(2) -0.0001(2)
Ocm U23 1 0.0005(2) -0.0003(2)
Ocm U11 2 0.0020(3) 0.0003(3)
Ocm U22 2 0.0052(3) -0.0009(3)
Ocm U33 2 0.0012(3) -0.0009(3)
Ocm U12 2 0.0031(3) 0.0006(2)
Ocm U13 2 -0.0015(3) 0.0006(3)
Ocm U23 2 -0.0027(2) 0.0015(2)
Odo U11 1 -0.0004(3) 0.0002(3)
Odo U22 1 -0.0021(3) 0.0013(3)
Odo U33 1 -0.0011(3) -0.0004(3)
Odo U12 1 0.0022(2) -0.0012(2)
Odo U13 1 -0.0011(2) -0.0007(2)
Odo U23 1 -0.0005(2) 0.0006(2)
Odo U11 2 -0.0002(3) -0.0008(3)
Odo U22 2 0.0031(3) -0.0020(3)
Odo U33 2 0.0008(3) 0.0008(3)
Odo U12 2 0.0002(2) 0.0006(2)
Odo U13 2 -0.0002(2) 0.0015(2)
Odo U23 2 0.0003(2) -0.0006(2)
Odm U11 1 -0.0001(3) 0.0028(3)
Odm U22 1 -0.0022(3) -0.0002(3)
Odm U33 1 0.0000(3) 0.0011(3)
Odm U12 1 -0.0007(2) 0.0000(2)
Odm U13 1 -0.0009(2) -0.0007(2)
Odm U23 1 -0.0015(2) -0.0008(2)
Odm U11 2 -0.0002(3) 0.0000(3)
Odm U22 2 0.0039(3) 0.0003(3)
Odm U33 2 0.0015(3) -0.0006(3)
Odm U12 2 0.0002(2) 0.0002(2)
Odm U13 2 0.0003(3) -0.0002(3)
Odm U23 2 -0.0011(2) 0.0001(2)

loop_
_atom_type_symbol
_atom_type_scat_dispersion_real
_atom_type_scat_dispersion_imag
_atom_type_scat_source
Al 0.0645 0.0514 'International Tables Vol C tables 4.2.6.8 and 6.1.1.1'
Ca 0.2262 0.3064 'International Tables Vol C tables 4.2.6.8 and 6.1.1.1'
Na 0.0362 0.0249 'International Tables Vol C tables 4.2.6.8 and 6.1.1.1'
O 0.0106 0.0060 'International Tables Vol C tables 4.2.6.8 and 6.1.1.1'
Si 0.0817 0.0704 'International Tables Vol C tables 4.2.6.8 and 6.1.1.1'

loop_
_cell_wave_vector_seq_id
_cell_wave_vector_x
_cell_wave_vector_y
_cell_wave_vector_z
1 0.091630 0.025810 -0.284580

loop_
_geom_bond_atom_site_label_1
_geom_bond_atom_site_label_2
_geom_bond_site_ssg_symmetry_2
_geom_bond_distance_av
_geom_bond_distance_min
_geom_bond_distance_max
M1na M1na 2_5555 3.963(4) 3.923(4) 4.041(4)
M1na M1ca . 0 0 0
M1na M1ca 2_5555 3.963(4) 3.923(4) 4.041(4)
M1na M2ca . 0.682(9) 0.204(10) 1.069(10)
M1na M2ca 2_5555 3.940(4) 3.876(5) 4.002(5)
M1na T1osi 3_4455 3.166(5) 3.089(6) 3.291(6)
M1na T1osi 4_5555 3.255(6) 3.147(7) 3.324(7)
M1na T1msi 3_4455 3.294(6) 3.115(7) 3.628(7)
M1na T2osi . 3.463(4) 3.192(5) 3.670(5)
M1na T2msi 3_5455 3.363(4) 3.151(5) 3.660(5)
M1na T1oal 3_4455 3.166(5) 3.089(6) 3.291(6)
M1na T1oal 4_5555 3.255(6) 3.147(7) 3.324(7)
M1na T1mal 3_4455 3.294(6) 3.115(7) 3.628(7)
M1na T1mal 4_5555 3.783(6) 3.417(7) 4.074(7)
M1na T2oal . 3.463(4) 3.192(5) 3.670(5)
M1na T2mal 3_5455 3.363(4) 3.151(5) 3.660(5)
M1na Oa1 3_4455 2.454(5) 2.291(6) 2.709(6)
M1na Oa2 . 2.345(3) 2.302(4) 2.405(4)
M1na Odo 8_5555 2.419(7) 2.403(8) 2.465(8)
M1ca M1ca 2_5555 3.963(4) 3.923(4) 4.041(4)
M1ca M2ca . 0.682(9) 0.204(10) 1.069(10)
M1ca M2ca 2_5555 3.940(4) 3.876(5) 4.002(5)
M1ca T1osi 3_4455 3.166(5) 3.089(6) 3.291(6)
M1ca T1osi 4_5555 3.255(6) 3.147(7) 3.324(7)
M1ca T1msi 3_4455 3.294(6) 3.115(7) 3.628(7)
M1ca T2osi . 3.463(4) 3.192(5) 3.670(5)
M1ca T2msi 3_5455 3.363(4) 3.151(5) 3.660(5)
M1ca T1oal 3_4455 3.166(5) 3.089(6) 3.291(6)
M1ca T1oal 4_5555 3.255(6) 3.147(7) 3.324(7)
M1ca T1mal 3_4455 3.294(6) 3.115(7) 3.628(7)
M1ca T1mal 4_5555 3.783(6) 3.417(7) 4.074(7)
M1ca T2oal . 3.463(4) 3.192(5) 3.670(5)
M1ca T2mal 3_5455 3.363(4) 3.151(5) 3.660(5)
M1ca T2mal 8_5555 3.615(7) 3.562(8) 3.705(8)
M1ca Oa1 3_4455 2.454(5) 2.291(6) 2.709(6)
M1ca Oa2 . 2.345(3) 2.302(4) 2.405(4)
M1ca Odo 8_5555 2.419(7) 2.403(8) 2.465(8)
M2ca M2ca 2_5555 4.028(5) 3.945(6) 4.197(6)
M2ca T1osi 3_4455 3.316(4) 3.268(5) 3.365(5)
M2ca T1osi 4_5555 3.129(4) 3.047(6) 3.198(6)
M2ca T1msi 4_5555 3.235(4) 3.160(5) 3.320(5)
M2ca T2osi . 3.212(3) 3.142(5) 3.344(5)
M2ca T1oal 3_4455 3.316(4) 3.268(5) 3.365(5)
M2ca T1oal 4_5555 3.129(4) 3.047(6) 3.198(6)
M2ca T1mal 4_5555 3.235(4) 3.160(5) 3.320(5)
M2ca T2oal . 3.212(3) 3.142(5) 3.344(5)
M2ca T2oal 2_6555 3.498(5) 3.440(6) 3.560(6)
M2ca T2mal 3_5455 3.613(4) 3.436(5) 3.766(5)
M2ca Oa1 4_5555 2.387(4) 2.314(5) 2.457(5)
M2ca Oa2 . 2.342(3) 2.278(5) 2.446(5)
M2ca Obo 2_6555 2.431(4) 2.390(6) 2.486(6)
T1osi T1oal . 0 0 0
T1osi Oa1 . 1.7070(17) 1.6437(17) 1.7514(17)
T1osi Obo 4_6555 1.6981(17) 1.6410(17) 1.7381(17)
T1osi Oco . 1.6812(15) 1.6156(15) 1.7270(15)
T1osi Odo 5_5545 1.7122(13) 1.6483(14) 1.7593(14)
T1msi T1mal . 0 0 0
T1msi Oa1 . 1.6586(17) 1.6149(17) 1.7241(17)
T1msi Obm . 1.6307(19) 1.601(2) 1.690(2)
T1msi Ocm . 1.6525(15) 1.6107(15) 1.7170(15)
T1msi Odm . 1.6503(13) 1.6131(13) 1.7048(13)
T2osi T2oal . 0 0 0
T2osi Oa2 . 1.6681(14) 1.6416(14) 1.7126(14)
T2osi Obo . 1.6459(19) 1.616(2) 1.693(2)
T2osi Ocm . 1.6476(15) 1.6166(15) 1.6883(15)
T2osi Odm 8_6555 1.6296(13) 1.6024(13) 1.6693(13)
T2msi T2mal . 0 0 0
T2msi Oa2 3_4555 1.6710(13) 1.6379(14) 1.7246(14)
T2msi Obm . 1.644(2) 1.605(2) 1.705(2)
T2msi Oco 4_5555 1.6430(15) 1.5998(16) 1.7085(16)
T2msi Odo . 1.6486(13) 1.6147(13) 1.7096(13)
T1oal T2mal 4_5555 3.0203(7) 2.9880(8) 3.0472(8)
T1oal Oa1 . 1.7070(17) 1.6437(17) 1.7514(17)
T1oal Obo 4_6555 1.6981(17) 1.6410(17) 1.7381(17)
T1oal Oco . 1.6812(15) 1.6156(15) 1.7270(15)
T1oal Odo 5_5545 1.7122(13) 1.6483(14) 1.7593(14)
T1mal T2oal . 3.0240(7) 2.9907(7) 3.0465(7)
T1mal Oa1 . 1.6586(17) 1.6149(17) 1.7241(17)
T1mal Obm . 1.6307(19) 1.601(2) 1.690(2)
T1mal Ocm . 1.6525(15) 1.6107(15) 1.7170(15)
T1mal Odm . 1.6503(13) 1.6131(13) 1.7048(13)
T2oal T2mal 3_5455 2.9863(7) 2.9719(7) 3.0005(7)
T2oal Oa2 . 1.6681(14) 1.6416(14) 1.7126(14)
T2oal Obo . 1.6459(19) 1.616(2) 1.693(2)
T2oal Ocm . 1.6476(15) 1.6166(15) 1.6883(15)
T2oal Odm 8_6555 1.6296(13) 1.6024(13) 1.6693(13)
T2mal Oa2 3_4555 1.6710(13) 1.6379(14) 1.7246(14)
T2mal Obm . 1.644(2) 1.605(2) 1.705(2)
T2mal Oco 4_5555 1.6430(15) 1.5998(16) 1.7085(16)
T2mal Odo . 1.6486(13) 1.6147(13) 1.7096(13)

loop_
_jana_atom_site_occ_fourier_absolute_site_label
_jana_atom_site_occ_fourier_absolute
M1na 0.510(4)
M1ca 0.154(6)
M2ca 0.336(7)
T1osi 0.3575
T1msi 0.7439
T2osi 0.7467
T2msi 0.712
T1oal 0.6425
T1mal 0.2561
T2oal 0.2533
T2mal 0.288
